data_4066260
loop_
_publ_author_name
'Johns, Paul M.'
'Roper, Warren R.'
'Woodgate, Scott D.'
'Wright, L. James'

_publ_section_title
;
 Thermal Rearrangement of Osmabenzenes to Osmium Cyclopentadienyl
 Complexes&#x2020;
;
_journal_issue 21
_journal_name_full Organometallics
_journal_page_first 5358
_journal_paper_doi 10.1021/om1003754
_journal_volume 29
_journal_year 2010
_chemical_formula_moiety 'C44 H37 N O Os P2 S2'
_chemical_formula_sum 'C44 H37 N O Os P2 S2'
_chemical_formula_weight 912.01
_chemical_name_common 'compound 2c'
_chemical_name_systematic
; 
 ? 
;
_space_group_IT_number 2
_symmetry_cell_setting triclinic
_symmetry_Int_Tables_number 2
_symmetry_space_group_name_Hall '-P 1'
_symmetry_space_group_name_H-M 'P -1'
_atom_sites_solution_hydrogens geom
_atom_sites_solution_primary direct
_atom_sites_solution_secondary difmap
_audit_creation_method SHELXL-97
_cell_angle_alpha 101.73
_cell_angle_beta 101.78
_cell_angle_gamma 95.0630(10)
_cell_formula_units_Z 4
_cell_length_a 11.88460(10)
_cell_length_b 18.036
_cell_length_c 18.61300(10)
_cell_measurement_reflns_used 8192
_cell_measurement_temperature 84(2)
_cell_measurement_theta_max 25.77
_cell_measurement_theta_min 1.15
_cell_volume 3788.91(4)
_computing_cell_refinement 'SAINT (Siemens, 1995)'
_computing_data_collection 'SMART (Siemens, 1995)'
_computing_data_reduction 'SAINT (Siemens, 1995)'
_computing_molecular_graphics 'ORTEP-3 for Windows (Farrugia, 1997)'
_computing_publication_material 'WinGX (Farrugia, 1999)'
_computing_structure_refinement 'SHELXL97 (Sheldrick, 2008)'
_computing_structure_solution 'SHELXS97 (Sheldrick, 2008)'
_diffrn_ambient_temperature 84(2)
_diffrn_measured_fraction_theta_full 0.989
_diffrn_measured_fraction_theta_max 0.989
_diffrn_measurement_device_type 'Siemens SMART CCD'
_diffrn_measurement_method 'Area detector \w scans'
_diffrn_radiation_monochromator graphite
_diffrn_radiation_source 'fine-focus sealed tube'
_diffrn_radiation_type MoK\a
_diffrn_radiation_wavelength 0.71073
_diffrn_reflns_av_R_equivalents 0.0000
_diffrn_reflns_av_sigmaI/netI 0.0589
_diffrn_reflns_limit_h_max 14
_diffrn_reflns_limit_h_min -14
_diffrn_reflns_limit_k_max 21
_diffrn_reflns_limit_k_min -21
_diffrn_reflns_limit_l_max 22
_diffrn_reflns_limit_l_min -13
_diffrn_reflns_number 14692
_diffrn_reflns_theta_full 25.69
_diffrn_reflns_theta_max 25.69
_diffrn_reflns_theta_min 1.15
_exptl_absorpt_coefficient_mu 3.596
_exptl_absorpt_correction_T_max 0.594172
_exptl_absorpt_correction_T_min 0.502233
_exptl_absorpt_correction_type multi-scan
_exptl_absorpt_process_details '(SADABS; Sheldrick, 1996)'
_exptl_crystal_colour blue
_exptl_crystal_density_diffrn 1.599
_exptl_crystal_density_method 'not measured'
_exptl_crystal_description needle
_exptl_crystal_F_000 1816
_exptl_crystal_size_max 0.26
_exptl_crystal_size_mid 0.20
_exptl_crystal_size_min 0.18
_refine_diff_density_max 1.958
_refine_diff_density_min -2.661
_refine_diff_density_rms 0.171
_refine_ls_extinction_coef 0.00000(6)
_refine_ls_extinction_expression Fc^*^=kFc[1+0.001xFc^2^\l^3^/sin(2\q)]^-1/4^
_refine_ls_extinction_method SHELXL
_refine_ls_goodness_of_fit_ref 1.067
_refine_ls_hydrogen_treatment constr
_refine_ls_matrix_type full
_refine_ls_number_parameters 920
_refine_ls_number_reflns 14251
_refine_ls_number_restraints 12
_refine_ls_restrained_S_all 1.067
_refine_ls_R_factor_all 0.0636
_refine_ls_R_factor_gt 0.0438
_refine_ls_shift/su_max 0.001
_refine_ls_shift/su_mean 0.000
_refine_ls_structure_factor_coef Fsqd
_refine_ls_weighting_details 'calc w=1/[\s^2^(Fo^2^)+(0.0501P)^2^+9.7777P] where P=(Fo^2^+2Fc^2^)/3'
_refine_ls_weighting_scheme calc
_refine_ls_wR_factor_gt 0.0972
_refine_ls_wR_factor_ref 0.1078
_reflns_number_gt 11260
_reflns_number_total 14251
_reflns_threshold_expression >2sigma(I)
_cod_data_source_file om1003754_si_001.cif
_cod_data_source_block compound_2c
_cod_original_sg_symbol_H-M P-1
_cod_database_code 4066260

loop_
_symmetry_equiv_pos_as_xyz
'x, y, z'
'-x, -y, -z'

loop_
_atom_site_label
_atom_site_type_symbol
_atom_site_fract_x
_atom_site_fract_y
_atom_site_fract_z
_atom_site_U_iso_or_equiv
_atom_site_adp_type
_atom_site_occupancy
_atom_site_symmetry_multiplicity
_atom_site_calc_flag
_atom_site_refinement_flags
C1' C 0.0875(5) 0.2081(3) 0.1017(3) 0.0148(12) Uani 1 1 d U
C1 C 0.0798(5) 0.1675(4) 0.4457(3) 0.0194(13) Uani 1 1 d .
C2' C 0.1082(5) 0.2247(4) 0.1803(4) 0.0208(14) Uani 1 1 d .
H2' H 0.1259 0.1846 0.2051 0.025 Uiso 1 1 calc R
C2 C -0.0067(5) 0.1142(4) 0.4574(4) 0.0226(14) Uani 1 1 d .
H2 H -0.0600 0.0831 0.4145 0.027 Uiso 1 1 calc R
C3' C 0.1045(5) 0.2967(4) 0.2249(4) 0.0210(14) Uani 1 1 d .
H3' H 0.1215 0.3013 0.2779 0.025 Uiso 1 1 calc R
C3 C -0.0170(5) 0.1053(4) 0.5279(4) 0.0246(15) Uani 1 1 d .
H3 H -0.0774 0.0675 0.5288 0.030 Uiso 1 1 calc R
C4' C 0.0785(5) 0.3622(4) 0.1997(4) 0.0199(14) Uani 1 1 d .
H4' H 0.0761 0.4068 0.2364 0.024 Uiso 1 1 calc R
C4 C 0.0499(5) 0.1446(4) 0.5975(4) 0.0263(15) Uani 1 1 d .
H4 H 0.0318 0.1318 0.6413 0.032 Uiso 1 1 calc R
C5' C 0.0562(5) 0.3667(3) 0.1253(3) 0.0157(12) Uani 1 1 d U
H5' H 0.0360 0.4143 0.1164 0.019 Uiso 1 1 calc R
C5 C 0.1422(5) 0.2020(4) 0.6073(4) 0.0216(14) Uani 1 1 d .
H5 H 0.1772 0.2265 0.6582 0.026 Uiso 1 1 calc R
C6' C 0.1005(6) 0.0564(4) 0.1250(4) 0.0293(16) Uani 1 1 d .
H6'A H 0.1001 0.0030 0.0999 0.044 Uiso 1 1 calc R
H6'B H 0.0354 0.0601 0.1499 0.044 Uiso 1 1 calc R
H6'C H 0.1736 0.0745 0.1627 0.044 Uiso 1 1 calc R
C6 C -0.0507(5) 0.1173(4) 0.2950(4) 0.0276(16) Uani 1 1 d .
H6A H -0.0541 0.1213 0.2429 0.041 Uiso 1 1 calc R
H6B H -0.1198 0.1347 0.3105 0.041 Uiso 1 1 calc R
H6C H -0.0478 0.0640 0.2985 0.041 Uiso 1 1 calc R
C7' C 0.0376(5) 0.3642(4) -0.0238(3) 0.0173(13) Uani 1 1 d .
C7 C 0.3208(5) 0.3058(4) 0.6114(4) 0.0187(13) Uani 1 1 d .
C8' C 0.0871(5) 0.1556(4) -0.1135(4) 0.0207(14) Uani 1 1 d .
C8 C 0.3497(5) 0.2730(4) 0.3997(4) 0.0197(14) Uani 1 1 d .
C21' C 0.3173(5) 0.3481(4) -0.0260(3) 0.0175(13) Uani 1 1 d .
C21 C 0.4987(5) 0.1840(3) 0.5482(3) 0.0152(12) Uani 1 1 d .
C22' C 0.2558(5) 0.3223(4) -0.1009(3) 0.0177(13) Uani 1 1 d .
H22' H 0.1808 0.2938 -0.1119 0.021 Uiso 1 1 calc R
C22 C 0.5792(5) 0.1354(4) 0.5659(4) 0.0197(13) Uani 1 1 d .
H22 H 0.5539 0.0840 0.5663 0.024 Uiso 1 1 calc R
C23' C 0.3029(5) 0.3377(4) -0.1588(3) 0.0191(13) Uani 1 1 d .
H23' H 0.2609 0.3187 -0.2094 0.023 Uiso 1 1 calc R
C23 C 0.6976(5) 0.1624(4) 0.5831(4) 0.0218(14) Uani 1 1 d .
H23 H 0.7527 0.1290 0.5946 0.026 Uiso 1 1 calc R
C24' C 0.4126(5) 0.3811(4) -0.1437(4) 0.0206(14) Uani 1 1 d .
H24' H 0.4442 0.3927 -0.1837 0.025 Uiso 1 1 calc R
C24 C 0.7355(5) 0.2373(4) 0.5837(3) 0.0206(14) Uani 1 1 d .
H24 H 0.8162 0.2551 0.5956 0.025 Uiso 1 1 calc R
C25' C 0.4746(5) 0.4071(4) -0.0690(4) 0.0220(14) Uani 1 1 d .
H25' H 0.5493 0.4360 -0.0580 0.026 Uiso 1 1 calc R
C25 C 0.6553(5) 0.2862(4) 0.5668(4) 0.0240(15) Uani 1 1 d .
H25 H 0.6812 0.3378 0.5676 0.029 Uiso 1 1 calc R
C26' C 0.4271(5) 0.3909(4) -0.0107(4) 0.0206(14) Uani 1 1 d .
H26' H 0.4695 0.4091 0.0400 0.025 Uiso 1 1 calc R
C26 C 0.5366(5) 0.2599(4) 0.5486(4) 0.0204(14) Uani 1 1 d .
H26 H 0.4819 0.2933 0.5366 0.024 Uiso 1 1 calc R
C31' C 0.3572(5) 0.2489(3) 0.0734(3) 0.0172(13) Uani 1 1 d .
C31 C 0.3220(5) 0.0819(3) 0.4318(4) 0.0194(13) Uani 1 1 d .
C32' C 0.4100(5) 0.2100(4) 0.0190(4) 0.0226(14) Uani 1 1 d .
H32' H 0.3984 0.2217 -0.0292 0.027 Uiso 1 1 calc R
C32 C 0.2183(5) 0.0317(4) 0.4010(4) 0.0235(14) Uani 1 1 d .
H32 H 0.1618 0.0292 0.4302 0.028 Uiso 1 1 calc R
C33' C 0.4787(5) 0.1548(4) 0.0347(4) 0.0256(15) Uani 1 1 d .
H33' H 0.5144 0.1295 -0.0028 0.031 Uiso 1 1 calc R
C33 C 0.1967(6) -0.0140(4) 0.3290(4) 0.0261(15) Uani 1 1 d .
H33 H 0.1251 -0.0466 0.3086 0.031 Uiso 1 1 calc R
C34' C 0.4962(5) 0.1359(4) 0.1033(4) 0.0294(17) Uani 1 1 d .
H34' H 0.5453 0.0987 0.1135 0.035 Uiso 1 1 calc R
C34 C 0.2818(6) -0.0119(4) 0.2860(4) 0.0319(17) Uani 1 1 d .
H34 H 0.2696 -0.0446 0.2374 0.038 Uiso 1 1 calc R
C35' C 0.4416(5) 0.1713(4) 0.1583(4) 0.0250(15) Uani 1 1 d .
H35' H 0.4514 0.1576 0.2056 0.030 Uiso 1 1 calc R
C35 C 0.3831(6) 0.0386(4) 0.3159(4) 0.0316(17) Uani 1 1 d .
H35 H 0.4394 0.0413 0.2866 0.038 Uiso 1 1 calc R
C36' C 0.3728(5) 0.2270(4) 0.1424(4) 0.0190(13) Uani 1 1 d .
H36' H 0.3351 0.2510 0.1794 0.023 Uiso 1 1 calc R
C36 C 0.4044(5) 0.0849(4) 0.3874(4) 0.0239(15) Uani 1 1 d .
H36 H 0.4748 0.1189 0.4066 0.029 Uiso 1 1 calc R
C11' C 0.3164(5) 0.4090(3) 0.1270(3) 0.0143(12) Uani 1 1 d .
C11 C 0.3375(5) 0.0860(4) 0.5919(3) 0.0189(13) Uani 1 1 d .
C12' C 0.2723(5) 0.4748(4) 0.1121(3) 0.0183(13) Uani 1 1 d .
H12' H 0.2238 0.4726 0.0641 0.022 Uiso 1 1 calc R
C12 C 0.3569(5) 0.1224(4) 0.6678(4) 0.0252(15) Uani 1 1 d .
H12 H 0.3739 0.1765 0.6824 0.030 Uiso 1 1 calc R
C13' C 0.2971(5) 0.5433(4) 0.1653(4) 0.0234(15) Uani 1 1 d .
H13' H 0.2671 0.5877 0.1538 0.028 Uiso 1 1 calc R
C13 C 0.3518(6) 0.0800(4) 0.7232(4) 0.0305(16) Uani 1 1 d .
H13 H 0.3662 0.1051 0.7750 0.037 Uiso 1 1 calc R
C14' C 0.3673(5) 0.5461(4) 0.2364(4) 0.0247(15) Uani 1 1 d .
H14' H 0.3840 0.5924 0.2740 0.030 Uiso 1 1 calc R
C14 C 0.3256(6) 0.0014(4) 0.7008(4) 0.0306(17) Uani 1 1 d .
H14 H 0.3192 -0.0278 0.7373 0.037 Uiso 1 1 calc R
C15' C 0.4121(5) 0.4814(4) 0.2518(4) 0.0244(15) Uani 1 1 d .
H15' H 0.4602 0.4838 0.2999 0.029 Uiso 1 1 calc R
C15 C 0.3086(5) -0.0347(4) 0.6268(4) 0.0299(16) Uani 1 1 d .
H15 H 0.2923 -0.0889 0.6125 0.036 Uiso 1 1 calc R
C16' C 0.3876(5) 0.4124(4) 0.1976(3) 0.0189(13) Uani 1 1 d .
H16' H 0.4192 0.3684 0.2087 0.023 Uiso 1 1 calc R
C16 C 0.3149(5) 0.0066(4) 0.5717(4) 0.0204(14) Uani 1 1 d .
H16 H 0.3037 -0.0195 0.5205 0.025 Uiso 1 1 calc R
C51' C -0.2008(5) 0.1629(4) 0.0181(4) 0.0179(13) Uani 1 1 d .
C51 C 0.0366(5) 0.3792(3) 0.6030(4) 0.0200(14) Uani 1 1 d .
C52' C -0.1806(5) 0.1464(4) 0.0895(4) 0.0177(13) Uani 1 1 d .
H52' H -0.1434 0.1853 0.1326 0.021 Uiso 1 1 calc R
C52 C 0.0863(6) 0.3687(4) 0.6742(4) 0.0299(17) Uani 1 1 d .
H52 H 0.1532 0.3434 0.6808 0.036 Uiso 1 1 calc R
C53' C -0.2149(5) 0.0732(4) 0.0977(4) 0.0249(15) Uani 1 1 d .
H53' H -0.2007 0.0624 0.1464 0.030 Uiso 1 1 calc R
C53 C 0.0395(6) 0.3947(4) 0.7358(4) 0.0323(17) Uani 1 1 d .
H53 H 0.0753 0.3875 0.7840 0.039 Uiso 1 1 calc R
C54' C -0.2692(5) 0.0164(4) 0.0354(4) 0.0278(16) Uani 1 1 d .
H54' H -0.2919 -0.0335 0.0412 0.033 Uiso 1 1 calc R
C54 C -0.0581(5) 0.4307(4) 0.7278(4) 0.0249(15) Uani 1 1 d .
H54 H -0.0912 0.4471 0.7697 0.030 Uiso 1 1 calc R
C55' C -0.2907(5) 0.0321(4) -0.0355(4) 0.0266(15) Uani 1 1 d .
H55' H -0.3291 -0.0068 -0.0783 0.032 Uiso 1 1 calc R
C55 C -0.1077(5) 0.4429(4) 0.6574(4) 0.0206(14) Uani 1 1 d .
H55 H -0.1746 0.4682 0.6516 0.025 Uiso 1 1 calc R
C56' C -0.2563(5) 0.1048(4) -0.0445(4) 0.0231(14) Uani 1 1 d .
H56' H -0.2706 0.1151 -0.0934 0.028 Uiso 1 1 calc R
C56 C -0.0607(5) 0.4184(3) 0.5956(4) 0.0181(13) Uani 1 1 d .
H56 H -0.0944 0.4283 0.5482 0.022 Uiso 1 1 calc R
C61' C -0.2230(5) 0.2558(4) -0.0900(4) 0.0195(13) Uani 1 1 d .
C61 C 0.1985(5) 0.4296(4) 0.5198(3) 0.0170(13) Uani 1 1 d .
C62' C -0.3440(5) 0.2563(4) -0.1056(4) 0.0204(14) Uani 1 1 d .
H62' H -0.3836 0.2613 -0.0658 0.024 Uiso 1 1 calc R
C62 C 0.2347(5) 0.4902(4) 0.5837(4) 0.0221(14) Uani 1 1 d .
H62 H 0.1997 0.4914 0.6254 0.027 Uiso 1 1 calc R
C63' C -0.4050(5) 0.2496(4) -0.1785(4) 0.0238(15) Uani 1 1 d .
H63' H -0.4868 0.2488 -0.1888 0.029 Uiso 1 1 calc R
C63 C 0.3222(6) 0.5491(4) 0.5864(4) 0.0283(16) Uani 1 1 d .
H63 H 0.3469 0.5898 0.6298 0.034 Uiso 1 1 calc R
C64' C -0.3469(6) 0.2440(4) -0.2377(4) 0.0265(15) Uani 1 1 d .
H64' H -0.3890 0.2387 -0.2880 0.032 Uiso 1 1 calc R
C64 C 0.3720(5) 0.5473(4) 0.5252(4) 0.0278(16) Uani 1 1 d .
H64 H 0.4322 0.5866 0.5273 0.033 Uiso 1 1 calc R
C65' C -0.2272(6) 0.2461(4) -0.2214(4) 0.0275(16) Uani 1 1 d .
H65' H -0.1872 0.2448 -0.2608 0.033 Uiso 1 1 calc R
C65 C 0.3354(5) 0.4891(4) 0.4605(4) 0.0259(15) Uani 1 1 d .
H65 H 0.3685 0.4891 0.4182 0.031 Uiso 1 1 calc R
C66' C -0.1655(5) 0.2501(4) -0.1494(4) 0.0227(14) Uani 1 1 d .
H66' H -0.0840 0.2491 -0.1398 0.027 Uiso 1 1 calc R
C66 C 0.2490(5) 0.4304(4) 0.4588(4) 0.0215(14) Uani 1 1 d .
H66 H 0.2244 0.3902 0.4150 0.026 Uiso 1 1 calc R
C41' C -0.2164(5) 0.3264(4) 0.0627(3) 0.0170(13) Uani 1 1 d .
C41 C -0.0224(5) 0.3314(4) 0.4426(4) 0.0191(13) Uani 1 1 d .
C42' C -0.2862(5) 0.3071(4) 0.1097(3) 0.0172(13) Uani 1 1 d .
H42' H -0.3018 0.2553 0.1124 0.021 Uiso 1 1 calc R
C42 C -0.0281(5) 0.3659(4) 0.3821(3) 0.0206(14) Uani 1 1 d .
H42 H 0.0341 0.4028 0.3820 0.025 Uiso 1 1 calc R
C43' C -0.3336(5) 0.3640(4) 0.1528(3) 0.0206(14) Uani 1 1 d .
H43' H -0.3795 0.3507 0.1857 0.025 Uiso 1 1 calc R
C43 C -0.1243(5) 0.3471(4) 0.3213(4) 0.0254(15) Uani 1 1 d .
H43 H -0.1271 0.3704 0.2796 0.030 Uiso 1 1 calc R
C44' C -0.3138(5) 0.4390(4) 0.1479(4) 0.0212(14) Uani 1 1 d .
H44' H -0.3453 0.4774 0.1776 0.025 Uiso 1 1 calc R
C44 C -0.2161(5) 0.2939(4) 0.3221(4) 0.0251(15) Uani 1 1 d .
H44 H -0.2806 0.2797 0.2802 0.030 Uiso 1 1 calc R
C45' C -0.2471(5) 0.4582(4) 0.0989(4) 0.0231(14) Uani 1 1 d .
H45' H -0.2349 0.5096 0.0944 0.028 Uiso 1 1 calc R
C45 C -0.2141(5) 0.2616(4) 0.3839(4) 0.0260(15) Uani 1 1 d .
H45 H -0.2792 0.2281 0.3858 0.031 Uiso 1 1 calc R
C46' C -0.1990(5) 0.4028(3) 0.0573(4) 0.0185(13) Uani 1 1 d .
H46' H -0.1533 0.4165 0.0245 0.022 Uiso 1 1 calc R
C46 C -0.1180(5) 0.2784(4) 0.4419(4) 0.0201(14) Uani 1 1 d .
H46 H -0.1153 0.2539 0.4827 0.024 Uiso 1 1 calc R
P1' P 0.26474(12) 0.32094(9) 0.05234(9) 0.0143(3) Uani 1 1 d .
P2 P 0.10176(13) 0.34625(9) 0.52288(9) 0.0170(3) Uani 1 1 d .
P2' P -0.14604(12) 0.25645(9) 0.00621(9) 0.0141(3) Uani 1 1 d .
P1 P 0.34272(13) 0.14651(9) 0.52433(9) 0.0166(3) Uani 1 1 d .
N' N 0.0707(4) 0.1985(3) -0.0613(3) 0.0157(11) Uani 1 1 d .
N N 0.2918(4) 0.2660(3) 0.4415(3) 0.0189(11) Uani 1 1 d .
O' O 0.0259(4) 0.4143(3) -0.0537(3) 0.0245(10) Uani 1 1 d .
O O 0.3810(4) 0.3434(3) 0.6665(3) 0.0286(11) Uani 1 1 d .
S' S 0.08626(13) 0.11492(9) 0.05561(9) 0.0197(3) Uani 1 1 d .
S1' S 0.11024(17) 0.09814(11) -0.18709(10) 0.0341(4) Uani 1 1 d .
S1 S 0.43276(15) 0.28327(11) 0.34147(10) 0.0321(4) Uani 1 1 d .
S S 0.07710(13) 0.17606(9) 0.35586(9) 0.0199(3) Uani 1 1 d .
Os' Os 0.059713(18) 0.287492(13) 0.031678(13) 0.01339(8) Uani 1 1 d .
Os Os 0.212649(18) 0.240829(14) 0.529401(13) 0.01553(8) Uani 1 1 d .

loop_
_atom_site_aniso_label
_atom_site_aniso_U_11
_atom_site_aniso_U_22
_atom_site_aniso_U_33
_atom_site_aniso_U_23
_atom_site_aniso_U_13
_atom_site_aniso_U_12
C1' 0.0135(14) 0.0153(15) 0.0156(15) 0.0037(10) 0.0033(10) 0.0015(9)
C1 0.014(3) 0.024(3) 0.022(3) 0.005(3) 0.004(2) 0.006(3)
C2' 0.011(3) 0.024(4) 0.030(4) 0.012(3) 0.004(3) 0.005(3)
C2 0.017(3) 0.024(4) 0.025(4) 0.002(3) 0.006(3) -0.003(3)
C3' 0.013(3) 0.027(4) 0.023(3) 0.007(3) 0.003(3) 0.001(3)
C3 0.014(3) 0.024(4) 0.040(4) 0.015(3) 0.010(3) 0.002(3)
C4' 0.016(3) 0.019(3) 0.022(3) 0.001(3) 0.004(3) 0.000(2)
C4 0.021(3) 0.035(4) 0.030(4) 0.020(3) 0.012(3) 0.003(3)
C5' 0.0140(15) 0.0162(15) 0.0170(15) 0.0034(10) 0.0038(10) 0.0024(9)
C5 0.012(3) 0.030(4) 0.023(3) 0.008(3) 0.003(3) 0.002(3)
C6' 0.028(4) 0.026(4) 0.039(4) 0.012(3) 0.014(3) 0.009(3)
C6 0.015(3) 0.040(4) 0.026(4) 0.010(3) 0.002(3) -0.004(3)
C7' 0.010(3) 0.022(3) 0.021(3) 0.005(3) 0.009(2) -0.005(2)
C7 0.012(3) 0.021(3) 0.027(4) 0.007(3) 0.008(3) 0.005(2)
C8' 0.008(3) 0.029(4) 0.026(4) 0.009(3) 0.003(3) 0.000(3)
C8 0.016(3) 0.019(3) 0.022(3) 0.006(3) 0.001(3) 0.003(3)
C21' 0.007(3) 0.023(3) 0.024(3) 0.005(3) 0.007(2) 0.003(2)
C21 0.012(3) 0.018(3) 0.016(3) 0.003(3) 0.007(2) 0.004(2)
C22' 0.009(3) 0.022(3) 0.021(3) 0.004(3) 0.003(2) 0.005(2)
C22 0.016(3) 0.019(3) 0.025(3) 0.005(3) 0.008(3) 0.002(3)
C23' 0.017(3) 0.021(3) 0.017(3) 0.002(3) 0.000(2) 0.007(3)
C23 0.013(3) 0.029(4) 0.024(3) 0.005(3) 0.007(3) 0.004(3)
C24' 0.020(3) 0.024(3) 0.024(3) 0.008(3) 0.016(3) 0.007(3)
C24 0.010(3) 0.036(4) 0.019(3) 0.010(3) 0.005(2) 0.004(3)
C25' 0.013(3) 0.027(4) 0.028(4) 0.005(3) 0.010(3) 0.000(3)
C25 0.019(3) 0.030(4) 0.023(4) 0.011(3) 0.001(3) -0.004(3)
C26' 0.013(3) 0.023(3) 0.028(4) 0.007(3) 0.007(3) 0.005(3)
C26 0.014(3) 0.024(4) 0.024(3) 0.007(3) 0.004(3) 0.000(3)
C31' 0.012(3) 0.015(3) 0.022(3) -0.002(3) 0.006(2) -0.003(2)
C31 0.018(3) 0.015(3) 0.025(3) 0.002(3) 0.004(3) 0.003(2)
C32' 0.024(3) 0.018(3) 0.020(3) -0.002(3) -0.003(3) 0.007(3)
C32 0.018(3) 0.026(4) 0.027(4) 0.007(3) 0.004(3) 0.005(3)
C33' 0.019(3) 0.022(4) 0.036(4) 0.005(3) 0.012(3) -0.006(3)
C33 0.020(3) 0.024(4) 0.028(4) 0.002(3) -0.004(3) 0.002(3)
C34' 0.009(3) 0.024(4) 0.055(5) 0.011(3) 0.007(3) 0.003(3)
C34 0.039(4) 0.029(4) 0.022(4) 0.001(3) -0.001(3) 0.007(3)
C35' 0.014(3) 0.022(4) 0.037(4) 0.012(3) 0.000(3) -0.003(3)
C35 0.028(4) 0.040(4) 0.026(4) 0.004(3) 0.010(3) 0.002(3)
C36' 0.011(3) 0.021(3) 0.023(3) 0.001(3) 0.005(2) -0.004(2)
C36 0.019(3) 0.027(4) 0.022(4) 0.005(3) 0.000(3) -0.001(3)
C11' 0.008(3) 0.018(3) 0.015(3) -0.001(3) 0.008(2) -0.004(2)
C11 0.009(3) 0.028(4) 0.022(3) 0.008(3) 0.008(2) 0.003(2)
C12' 0.010(3) 0.024(3) 0.020(3) 0.005(3) 0.003(2) -0.003(2)
C12 0.016(3) 0.028(4) 0.030(4) 0.007(3) 0.002(3) 0.004(3)
C13' 0.015(3) 0.024(4) 0.034(4) 0.006(3) 0.012(3) 0.002(3)
C13 0.023(3) 0.043(5) 0.026(4) 0.014(3) 0.004(3) 0.001(3)
C14' 0.011(3) 0.032(4) 0.026(4) -0.002(3) 0.007(3) -0.006(3)
C14 0.020(3) 0.042(5) 0.034(4) 0.020(4) 0.008(3) 0.000(3)
C15' 0.014(3) 0.032(4) 0.023(4) 0.000(3) 0.003(3) -0.001(3)
C15 0.017(3) 0.029(4) 0.044(5) 0.017(3) 0.004(3) -0.003(3)
C16' 0.011(3) 0.026(4) 0.022(3) 0.007(3) 0.006(2) 0.005(3)
C16 0.008(3) 0.020(3) 0.033(4) 0.006(3) 0.004(3) 0.002(2)
C51' 0.008(3) 0.020(3) 0.024(3) -0.001(3) 0.005(2) 0.006(2)
C51 0.016(3) 0.016(3) 0.031(4) 0.003(3) 0.012(3) 0.007(2)
C52' 0.009(3) 0.020(3) 0.023(3) 0.002(3) 0.004(2) -0.004(2)
C52 0.019(3) 0.051(5) 0.024(4) 0.009(3) 0.006(3) 0.019(3)
C53' 0.009(3) 0.029(4) 0.039(4) 0.011(3) 0.007(3) 0.004(3)
C53 0.034(4) 0.041(5) 0.023(4) 0.007(3) 0.006(3) 0.014(3)
C54' 0.019(3) 0.014(3) 0.053(5) 0.005(3) 0.014(3) 0.003(3)
C54 0.020(3) 0.030(4) 0.024(4) 0.003(3) 0.008(3) 0.004(3)
C55' 0.014(3) 0.029(4) 0.034(4) -0.001(3) 0.009(3) 0.000(3)
C55 0.009(3) 0.020(3) 0.032(4) 0.003(3) 0.004(3) 0.003(2)
C56' 0.014(3) 0.027(4) 0.031(4) 0.006(3) 0.011(3) 0.005(3)
C56 0.013(3) 0.017(3) 0.024(3) 0.005(3) 0.002(2) -0.001(2)
C61' 0.012(3) 0.019(3) 0.027(4) 0.006(3) 0.001(3) 0.002(2)
C61 0.005(3) 0.024(3) 0.027(3) 0.015(3) 0.005(2) 0.006(2)
C62' 0.010(3) 0.021(3) 0.028(4) 0.001(3) 0.002(3) 0.003(2)
C62 0.017(3) 0.023(4) 0.026(4) 0.007(3) 0.001(3) 0.004(3)
C63' 0.010(3) 0.025(4) 0.028(4) -0.007(3) -0.002(3) 0.005(3)
C63 0.023(3) 0.016(3) 0.039(4) 0.001(3) -0.004(3) 0.005(3)
C64' 0.026(4) 0.023(4) 0.025(4) 0.000(3) -0.002(3) 0.004(3)
C64 0.016(3) 0.025(4) 0.042(4) 0.009(3) 0.003(3) 0.002(3)
C65' 0.021(3) 0.040(4) 0.021(4) 0.004(3) 0.005(3) 0.006(3)
C65 0.013(3) 0.030(4) 0.042(4) 0.019(3) 0.011(3) 0.006(3)
C66' 0.015(3) 0.032(4) 0.021(3) 0.004(3) 0.006(3) 0.004(3)
C66 0.012(3) 0.027(4) 0.025(4) 0.003(3) 0.005(3) 0.003(3)
C41' 0.010(3) 0.024(3) 0.013(3) -0.002(3) 0.001(2) 0.000(2)
C41 0.015(3) 0.020(3) 0.026(3) 0.008(3) 0.009(3) 0.007(2)
C42' 0.013(3) 0.019(3) 0.017(3) 0.002(3) -0.001(2) 0.004(2)
C42 0.012(3) 0.029(4) 0.023(3) 0.006(3) 0.007(2) 0.003(3)
C43' 0.010(3) 0.032(4) 0.021(3) 0.008(3) 0.005(2) 0.004(3)
C43 0.018(3) 0.033(4) 0.028(4) 0.014(3) 0.006(3) 0.006(3)
C44' 0.013(3) 0.027(4) 0.022(3) 0.003(3) 0.001(3) 0.007(3)
C44 0.018(3) 0.030(4) 0.025(4) 0.007(3) -0.003(3) 0.006(3)
C45' 0.012(3) 0.023(4) 0.035(4) 0.008(3) 0.003(3) 0.003(3)
C45 0.013(3) 0.031(4) 0.036(4) 0.011(3) 0.007(3) 0.005(3)
C46' 0.006(3) 0.020(3) 0.025(3) 0.002(3) 0.000(2) -0.004(2)
C46 0.015(3) 0.025(4) 0.021(3) 0.006(3) 0.006(3) 0.005(3)
P1' 0.0058(7) 0.0187(8) 0.0188(8) 0.0041(7) 0.0039(6) 0.0006(6)
P2 0.0096(7) 0.0227(9) 0.0195(8) 0.0057(7) 0.0038(6) 0.0024(6)
P2' 0.0056(7) 0.0184(8) 0.0181(8) 0.0027(7) 0.0040(6) 0.0000(6)
P1 0.0114(7) 0.0176(8) 0.0209(8) 0.0046(7) 0.0040(6) 0.0010(6)
N' 0.008(2) 0.018(3) 0.019(3) 0.003(2) 0.002(2) 0.001(2)
N 0.011(2) 0.022(3) 0.023(3) 0.006(2) 0.002(2) 0.002(2)
O' 0.016(2) 0.027(3) 0.036(3) 0.015(2) 0.010(2) 0.0020(19)
O 0.019(2) 0.038(3) 0.024(3) -0.001(2) 0.002(2) 0.003(2)
S' 0.0156(7) 0.0192(8) 0.0265(9) 0.0058(7) 0.0081(6) 0.0050(6)
S1' 0.0397(10) 0.0337(10) 0.0280(10) -0.0022(8) 0.0131(8) 0.0092(8)
S1 0.0250(9) 0.0440(11) 0.0292(10) 0.0102(9) 0.0119(7) -0.0025(8)
S 0.0156(7) 0.0237(8) 0.0196(8) 0.0042(7) 0.0038(6) 0.0005(6)
Os' 0.00651(12) 0.01700(14) 0.01658(13) 0.00292(10) 0.00377(9) 0.00061(9)
Os 0.00912(12) 0.01934(14) 0.01821(14) 0.00424(10) 0.00350(9) 0.00148(9)

loop_
_atom_type_symbol
_atom_type_description
_atom_type_scat_dispersion_real
_atom_type_scat_dispersion_imag
_atom_type_scat_source
C C 0.0033 0.0016 'International Tables Vol C Tables 4.2.6.8 and 6.1.1.4'
H H 0.0000 0.0000 'International Tables Vol C Tables 4.2.6.8 and 6.1.1.4'
N N 0.0061 0.0033 'International Tables Vol C Tables 4.2.6.8 and 6.1.1.4'
O O 0.0106 0.0060 'International Tables Vol C Tables 4.2.6.8 and 6.1.1.4'
P P 0.1023 0.0942 'International Tables Vol C Tables 4.2.6.8 and 6.1.1.4'
S S 0.1246 0.1234 'International Tables Vol C Tables 4.2.6.8 and 6.1.1.4'
Os Os -1.2165 7.6030 'International Tables Vol C Tables 4.2.6.8 and 6.1.1.4'

loop_
_geom_angle_atom_site_label_1
_geom_angle_atom_site_label_2
_geom_angle_atom_site_label_3
_geom_angle
C2' C1' S' 117.9(5)
C2' C1' Os' 126.4(4)
S' C1' Os' 115.7(3)
C2 C1 S 118.3(5)
C2 C1 Os 126.7(5)
S C1 Os 115.0(3)
C1' C2' C3' 124.3(6)
C1' C2' H2' 117.9
C3' C2' H2' 117.9
C3 C2 C1 123.4(6)
C3 C2 H2 118.3
C1 C2 H2 118.3
C4' C3' C2' 126.8(6)
C4' C3' H3' 116.6
C2' C3' H3' 116.6
C2 C3 C4 128.0(6)
C2 C3 H3 116.0
C4 C3 H3 116.0
C5' C4' C3' 124.4(6)
C5' C4' H4' 117.8
C3' C4' H4' 117.8
C3 C4 C5 124.1(6)
C3 C4 H4 117.9
C5 C4 H4 117.9
C4' C5' Os' 130.2(5)
C4' C5' H5' 114.9
Os' C5' H5' 114.9
C4 C5 Os 129.7(5)
C4 C5 H5 115.1
Os C5 H5 115.1
S' C6' H6'A 109.5
S' C6' H6'B 109.5
H6'A C6' H6'B 109.5
S' C6' H6'C 109.5
H6'A C6' H6'C 109.5
H6'B C6' H6'C 109.5
S C6 H6A 109.5
S C6 H6B 109.5
H6A C6 H6B 109.5
S C6 H6C 109.5
H6A C6 H6C 109.5
H6B C6 H6C 109.5
O' C7' Os' 176.0(5)
O C7 Os 173.4(5)
N' C8' S1' 178.3(6)
N C8 S1 179.4(7)
C22' C21' C26' 118.9(6)
C22' C21' P1' 122.2(4)
C26' C21' P1' 118.7(5)
C22 C21 C26 119.9(5)
C22 C21 P1 118.8(5)
C26 C21 P1 121.3(4)
C23' C22' C21' 120.6(6)
C23' C22' H22' 119.7
C21' C22' H22' 119.7
C21 C22 C23 119.6(6)
C21 C22 H22 120.2
C23 C22 H22 120.2
C22' C23' C24' 120.7(6)
C22' C23' H23' 119.7
C24' C23' H23' 119.7
C24 C23 C22 120.7(6)
C24 C23 H23 119.6
C22 C23 H23 119.6
C25' C24' C23' 119.0(6)
C25' C24' H24' 120.5
C23' C24' H24' 120.5
C23 C24 C25 119.8(6)
C23 C24 H24 120.1
C25 C24 H24 120.1
C26' C25' C24' 120.1(6)
C26' C25' H25' 119.9
C24' C25' H25' 119.9
C24 C25 C26 120.2(6)
C24 C25 H25 119.9
C26 C25 H25 119.9
C25' C26' C21' 120.6(6)
C25' C26' H26' 119.7
C21' C26' H26' 119.7
C25 C26 C21 119.7(6)
C25 C26 H26 120.1
C21 C26 H26 120.1
C32' C31' C36' 117.3(6)
C32' C31' P1' 120.9(5)
C36' C31' P1' 121.8(5)
C32 C31 C36 118.2(6)
C32 C31 P1 120.0(5)
C36 C31 P1 121.5(5)
C33' C32' C31' 120.8(6)
C33' C32' H32' 119.6
C31' C32' H32' 119.6
C33 C32 C31 121.4(6)
C33 C32 H32 119.3
C31 C32 H32 119.3
C34' C33' C32' 121.2(6)
C34' C33' H33' 119.4
C32' C33' H33' 119.4
C32 C33 C34 119.6(6)
C32 C33 H33 120.2
C34 C33 H33 120.2
C33' C34' C35' 119.9(6)
C33' C34' H34' 120.0
C35' C34' H34' 120.0
C35 C34 C33 118.9(6)
C35 C34 H34 120.6
C33 C34 H34 120.6
C36' C35' C34' 118.7(6)
C36' C35' H35' 120.7
C34' C35' H35' 120.7
C36 C35 C34 121.6(7)
C36 C35 H35 119.2
C34 C35 H35 119.2
C35' C36' C31' 122.1(6)
C35' C36' H36' 119.0
C31' C36' H36' 119.0
C35 C36 C31 120.2(6)
C35 C36 H36 119.9
C31 C36 H36 119.9
C12' C11' C16' 119.0(6)
C12' C11' P1' 116.0(4)
C16' C11' P1' 124.9(5)
C16 C11 C12 118.6(6)
C16 C11 P1 123.9(5)
C12 C11 P1 117.5(5)
C13' C12' C11' 121.9(6)
C13' C12' H12' 119.1
C11' C12' H12' 119.1
C11 C12 C13 121.1(6)
C11 C12 H12 119.5
C13 C12 H12 119.5
C12' C13' C14' 118.8(6)
C12' C13' H13' 120.6
C14' C13' H13' 120.6
C14 C13 C12 118.7(7)
C14 C13 H13 120.7
C12 C13 H13 120.7
C15' C14' C13' 119.9(6)
C15' C14' H14' 120.0
C13' C14' H14' 120.0
C15 C14 C13 120.6(7)
C15 C14 H14 119.7
C13 C14 H14 119.7
C14' C15' C16' 121.0(6)
C14' C15' H15' 119.5
C16' C15' H15' 119.5
C14 C15 C16 121.0(7)
C14 C15 H15 119.5
C16 C15 H15 119.5
C11' C16' C15' 119.4(6)
C11' C16' H16' 120.3
C15' C16' H16' 120.3
C11 C16 C15 120.0(6)
C11 C16 H16 120.0
C15 C16 H16 120.0
C52' C51' C56' 118.7(6)
C52' C51' P2' 120.5(5)
C56' C51' P2' 120.6(5)
C52 C51 C56 118.1(6)
C52 C51 P2 120.3(5)
C56 C51 P2 121.6(5)
C53' C52' C51' 120.3(6)
C53' C52' H52' 119.8
C51' C52' H52' 119.8
C53 C52 C51 121.0(6)
C53 C52 H52 119.5
C51 C52 H52 119.5
C54' C53' C52' 120.3(7)
C54' C53' H53' 119.9
C52' C53' H53' 119.9
C54 C53 C52 120.7(6)
C54 C53 H53 119.6
C52 C53 H53 119.6
C53' C54' C55' 120.0(6)
C53' C54' H54' 120.0
C55' C54' H54' 120.0
C53 C54 C55 119.0(6)
C53 C54 H54 120.5
C55 C54 H54 120.5
C54' C55' C56' 120.2(6)
C54' C55' H55' 119.9
C56' C55' H55' 119.9
C56 C55 C54 120.9(6)
C56 C55 H55 119.5
C54 C55 H55 119.5
C55' C56' C51' 120.4(6)
C55' C56' H56' 119.8
C51' C56' H56' 119.8
C55 C56 C51 120.1(6)
C55 C56 H56 119.9
C51 C56 H56 119.9
C66' C61' C62' 119.2(6)
C66' C61' P2' 121.6(4)
C62' C61' P2' 119.1(5)
C66 C61 C62 118.5(6)
C66 C61 P2 121.3(5)
C62 C61 P2 119.8(5)
C63' C62' C61' 120.1(6)
C63' C62' H62' 119.9
C61' C62' H62' 119.9
C63 C62 C61 120.5(6)
C63 C62 H62 119.8
C61 C62 H62 119.8
C62' C63' C64' 120.4(6)
C62' C63' H63' 119.8
C64' C63' H63' 119.8
C64 C63 C62 119.4(6)
C64 C63 H63 120.3
C62 C63 H63 120.3
C65' C64' C63' 119.0(6)
C65' C64' H64' 120.5
C63' C64' H64' 120.5
C63 C64 C65 121.1(6)
C63 C64 H64 119.4
C65 C64 H64 119.4
C66' C65' C64' 121.3(6)
C66' C65' H65' 119.3
C64' C65' H65' 119.3
C64 C65 C66 118.9(6)
C64 C65 H65 120.5
C66 C65 H65 120.5
C65' C66' C61' 119.8(6)
C65' C66' H66' 120.1
C61' C66' H66' 120.1
C61 C66 C65 121.6(6)
C61 C66 H66 119.2
C65 C66 H66 119.2
C42' C41' C46' 118.6(6)
C42' C41' P2' 123.5(5)
C46' C41' P2' 117.9(5)
C42 C41 C46 118.2(6)
C42 C41 P2 125.2(5)
C46 C41 P2 116.6(5)
C41' C42' C43' 120.1(6)
C41' C42' H42' 119.9
C43' C42' H42' 119.9
C41 C42 C43 120.7(6)
C41 C42 H42 119.6
C43 C42 H42 119.6
C44' C43' C42' 120.4(6)
C44' C43' H43' 119.8
C42' C43' H43' 119.8
C44 C43 C42 119.5(6)
C44 C43 H43 120.3
C42 C43 H43 120.3
C43' C44' C45' 119.6(6)
C43' C44' H44' 120.2
C45' C44' H44' 120.2
C45 C44 C43 120.4(6)
C45 C44 H44 119.8
C43 C44 H44 119.8
C46' C45' C44' 120.2(6)
C46' C45' H45' 119.9
C44' C45' H45' 119.9
C46 C45 C44 119.6(6)
C46 C45 H45 120.2
C44 C45 H45 120.2
C45' C46' C41' 121.0(6)
C45' C46' H46' 119.5
C41' C46' H46' 119.5
C45 C46 C41 121.5(6)
C45 C46 H46 119.3
C41 C46 H46 119.3
C31' P1' C21' 101.1(3)
C31' P1' C11' 108.1(3)
C21' P1' C11' 100.9(3)
C31' P1' Os' 117.85(19)
C21' P1' Os' 116.19(19)
C11' P1' Os' 110.97(18)
C61 P2 C41 107.4(3)
C61 P2 C51 104.7(3)
C41 P2 C51 102.2(3)
C61 P2 Os 108.54(19)
C41 P2 Os 116.4(2)
C51 P2 Os 116.6(2)
C51' P2' C61' 102.6(3)
C51' P2' C41' 105.9(3)
C61' P2' C41' 101.6(3)
C51' P2' Os' 116.49(18)
C61' P2' Os' 115.1(2)
C41' P2' Os' 113.50(19)
C31 P1 C11 106.5(3)
C31 P1 C21 103.5(3)
C11 P1 C21 101.2(3)
C31 P1 Os 114.4(2)
C11 P1 Os 114.1(2)
C21 P1 Os 115.7(2)
C8' N' Os' 172.0(5)
C8 N Os 168.0(5)
C1' S' C6' 108.2(3)
C1 S C6 108.0(3)
C7' Os' C5' 88.2(3)
C7' Os' C1' 175.6(2)
C5' Os' C1' 87.5(2)
C7' Os' N' 96.2(2)
C5' Os' N' 175.3(2)
C1' Os' N' 88.1(2)
C7' Os' P2' 88.50(17)
C5' Os' P2' 90.19(16)
C1' Os' P2' 92.51(15)
N' Os' P2' 91.60(13)
C7' Os' P1' 89.16(17)
C5' Os' P1' 90.75(16)
C1' Os' P1' 89.89(15)
N' Os' P1' 87.64(13)
P2' Os' P1' 177.45(5)
C7 Os C5 86.5(3)
C7 Os C1 173.8(2)
C5 Os C1 87.8(3)
C7 Os N 97.4(2)
C5 Os N 172.0(2)
C1 Os N 88.6(2)
C7 Os P1 90.31(18)
C5 Os P1 93.02(18)
C1 Os P1 92.29(17)
N Os P1 80.01(14)
C7 Os P2 88.10(18)
C5 Os P2 96.50(18)
C1 Os P2 90.27(17)
N Os P2 90.64(14)
P1 Os P2 170.24(5)

loop_
_geom_bond_atom_site_label_1
_geom_bond_atom_site_label_2
_geom_bond_distance
C1' C2' 1.397(9)
C1' S' 1.722(6)
C1' Os' 2.127(6)
C1 C2 1.425(9)
C1 S 1.705(6)
C1 Os 2.111(6)
C2' C3' 1.401(9)
C2' H2' 0.9500
C2 C3 1.383(9)
C2 H2 0.9500
C3' C4' 1.394(9)
C3' H3' 0.9500
C3 C4 1.386(9)
C3 H3 0.9500
C4' C5' 1.376(8)
C4' H4' 0.9500
C4 C5 1.395(9)
C4 H4 0.9500
C5' Os' 2.026(6)
C5' H5' 0.9500
C5 Os 2.025(6)
C5 H5 0.9500
C6' S' 1.819(7)
C6' H6'A 0.9800
C6' H6'B 0.9800
C6' H6'C 0.9800
C6 S 1.799(6)
C6 H6A 0.9800
C6 H6B 0.9800
C6 H6C 0.9800
C7' O' 1.159(7)
C7' Os' 1.893(6)
C7 O 1.164(7)
C7 Os 1.887(6)
C8' N' 1.175(8)
C8' S1' 1.629(7)
C8 N 1.156(8)
C8 S1 1.634(7)
C21' C22' 1.397(8)
C21' C26' 1.400(8)
C21' P1' 1.835(6)
C21 C22 1.389(8)
C21 C26 1.400(9)
C21 P1 1.848(6)
C22' C23' 1.376(9)
C22' H22' 0.9500
C22 C23 1.397(8)
C22 H22 0.9500
C23' C24' 1.405(8)
C23' H23' 0.9500
C23 C24 1.382(9)
C23 H23 0.9500
C24' C25' 1.397(9)
C24' H24' 0.9500
C24 C25 1.387(9)
C24 H24 0.9500
C25' C26' 1.389(9)
C25' H25' 0.9500
C25 C26 1.396(8)
C25 H25 0.9500
C26' H26' 0.9500
C26 H26 0.9500
C31' C32' 1.398(9)
C31' C36' 1.400(9)
C31' P1' 1.826(6)
C31 C32 1.403(9)
C31 C36 1.410(9)
C31 P1 1.829(6)
C32' C33' 1.382(9)
C32' H32' 0.9500
C32 C33 1.383(9)
C32 H32 0.9500
C33' C34' 1.367(10)
C33' H33' 0.9500
C33 C34 1.415(10)
C33 H33 0.9500
C34' C35' 1.399(10)
C34' H34' 0.9500
C34 C35 1.384(10)
C34 H34 0.9500
C35' C36' 1.390(9)
C35' H35' 0.9500
C35 C36 1.379(9)
C35 H35 0.9500
C36' H36' 0.9500
C36 H36 0.9500
C11' C12' 1.395(9)
C11' C16' 1.397(8)
C11' P1' 1.847(6)
C11 C16 1.393(9)
C11 C12 1.394(9)
C11 P1 1.830(6)
C12' C13' 1.381(9)
C12' H12' 0.9500
C12 C13 1.411(9)
C12 H12 0.9500
C13' C14' 1.403(9)
C13' H13' 0.9500
C13 C14 1.383(10)
C13 H13 0.9500
C14' C15' 1.381(10)
C14' H14' 0.9500
C14 C15 1.365(10)
C14 H14 0.9500
C15' C16' 1.399(9)
C15' H15' 0.9500
C15 C16 1.394(9)
C15 H15 0.9500
C16' H16' 0.9500
C16 H16 0.9500
C51' C52' 1.398(9)
C51' C56' 1.400(9)
C51' P2' 1.826(7)
C51 C52 1.394(9)
C51 C56 1.405(8)
C51 P2 1.836(6)
C52' C53' 1.395(9)
C52' H52' 0.9500
C52 C53 1.389(9)
C52 H52 0.9500
C53' C54' 1.381(9)
C53' H53' 0.9500
C53 C54 1.375(9)
C53 H53 0.9500
C54' C55' 1.384(10)
C54' H54' 0.9500
C54 C55 1.391(9)
C54 H54 0.9500
C55' C56' 1.391(9)
C55' H55' 0.9500
C55 C56 1.390(9)
C55 H55 0.9500
C56' H56' 0.9500
C56 H56 0.9500
C61' C66' 1.405(9)
C61' C62' 1.409(8)
C61' P2' 1.835(6)
C61 C66 1.389(9)
C61 C62 1.406(9)
C61 P2 1.828(6)
C62' C63' 1.376(9)
C62' H62' 0.9500
C62 C63 1.405(9)
C62 H62 0.9500
C63' C64' 1.406(10)
C63' H63' 0.9500
C63 C64 1.383(10)
C63 H63 0.9500
C64' C65' 1.388(9)
C64' H64' 0.9500
C64 C65 1.390(10)
C64 H64 0.9500
C65' C66' 1.375(9)
C65' H65' 0.9500
C65 C66 1.398(9)
C65 H65 0.9500
C66' H66' 0.9500
C66 H66 0.9500
C41' C42' 1.394(9)
C41' C46' 1.402(9)
C41' P2' 1.844(6)
C41 C42 1.386(9)
C41 C46 1.415(8)
C41 P2 1.830(6)
C42' C43' 1.402(8)
C42' H42' 0.9500
C42 C43 1.397(9)
C42 H42 0.9500
C43' C44' 1.376(9)
C43' H43' 0.9500
C43 C44 1.393(9)
C43 H43 0.9500
C44' C45' 1.398(9)
C44' H44' 0.9500
C44 C45 1.387(9)
C44 H44 0.9500
C45' C46' 1.375(9)
C45' H45' 0.9500
C45 C46 1.365(9)
C45 H45 0.9500
C46' H46' 0.9500
C46 H46 0.9500
P1' Os' 2.3901(14)
P2 Os 2.4161(16)
P2' Os' 2.3864(14)
P1 Os 2.3981(16)
N' Os' 2.141(5)
N Os 2.150(5)
